data_7122941
loop_
_publ_author_name
'Zhou, Biao'
'Ishibashi, Shoji'
'Ishii, Tatsuru'
'Sekine, Takahiko'
'Takehara, Ryosuke'
'Miyagawa, Kazuya'
'Kanoda, Kazushi'
'Nishibori, Eiji'
'Kobayashi, Akiko'

_publ_section_title
;
 Single-component molecular conductor [Pt(dmdt)2] --- A three-dimensional
 ambient-pressure molecular Dirac electron system
;
_journal_name_full 'Chemical Communications'
_journal_paper_doi 10.1039/C9CC00218A
_journal_year 2019
_chemical_formula_moiety 'C16 H12 Pt S12'
_chemical_formula_sum 'C16 H12 Pt S12'
_chemical_formula_weight 784.08
_space_group_IT_number 2
_symmetry_cell_setting triclinic
_symmetry_Int_Tables_number 2
_symmetry_space_group_name_Hall '-P 1'
_symmetry_space_group_name_H-M 'P -1'
_atom_sites_solution_hydrogens geom
_atom_sites_solution_primary direct
_atom_sites_solution_secondary difmap
_audit_update_record
;
2019-01-09 deposited with the CCDC.
2019-02-04 downloaded from the CCDC.
;
_cell_angle_alpha 86.05(3)
_cell_angle_beta 78.98(3)
_cell_angle_gamma 75.04(3)
_cell_formula_units_Z 1
_cell_length_a 6.6200(12)
_cell_length_b 7.611(2)
_cell_length_c 11.639(4)
_cell_measurement_reflns_used 2441
_cell_measurement_temperature 298
_cell_measurement_theta_max 27.42
_cell_measurement_theta_min 3.24
_cell_volume 556.0(3)
_computing_cell_refinement CrystalClear
_computing_data_collection 'CrystalClear (Rigaku Inc., 2008)'
_computing_data_reduction CrystalClear
_computing_molecular_graphics 'CrystalStructure 4.0'
_computing_publication_material 'CrystalStructure 4.0 (Rigaku, 2010)'
_computing_structure_refinement 'SHELXL97 (Sheldrick, 2008)'
_computing_structure_solution 'SIR2002 (Burla, et al., 2003)'
_diffrn_ambient_temperature 298
_diffrn_detector_area_resol_mean 7.111
_diffrn_measured_fraction_theta_full 0.981
_diffrn_measured_fraction_theta_max 0.981
_diffrn_measurement_device_type 'Rigaku Saturn724'
_diffrn_measurement_method \w
_diffrn_radiation_type 'Mo K\a'
_diffrn_radiation_wavelength 0.71075
_diffrn_reflns_av_R_equivalents 0.1263
_diffrn_reflns_limit_h_max 8
_diffrn_reflns_limit_h_min -8
_diffrn_reflns_limit_k_max 8
_diffrn_reflns_limit_k_min -9
_diffrn_reflns_limit_l_max 15
_diffrn_reflns_limit_l_min -15
_diffrn_reflns_number 6426
_diffrn_reflns_theta_full 27.43
_diffrn_reflns_theta_max 27.44
_diffrn_standards_number 0
_exptl_absorpt_coefficient_mu 7.416
_exptl_absorpt_correction_T_max 0.227
_exptl_absorpt_correction_T_min 0.139
_exptl_absorpt_correction_type multi-scan
_exptl_absorpt_process_details 'REQAB (Rigaku, 1998)'
_exptl_crystal_colour black
_exptl_crystal_density_diffrn 2.341
_exptl_crystal_density_method 'not measured'
_exptl_crystal_description plate
_exptl_crystal_F_000 378.00
_exptl_crystal_size_max 0.070
_exptl_crystal_size_mid 0.020
_exptl_crystal_size_min 0.005
_refine_diff_density_max 8.050
_refine_diff_density_min -3.010
_refine_ls_extinction_method none
_refine_ls_goodness_of_fit_ref 1.011
_refine_ls_hydrogen_treatment constr
_refine_ls_number_parameters 93
_refine_ls_number_reflns 2499
_refine_ls_number_restraints 4
_refine_ls_R_factor_gt 0.1161
_refine_ls_shift/su_max 0.000
_refine_ls_structure_factor_coef Fsqd
_refine_ls_weighting_details 'w = 1/[\s^2^(Fo^2^)+(0.1884P)^2^+0.0000P] where P=(Fo^2^+2Fc^2^)/3'
_refine_ls_weighting_scheme calc
_refine_ls_wR_factor_ref 0.3011
_reflns_number_gt 1662
_reflns_number_total 2499
_reflns_threshold_expression F^2^>2.0\s(F^2^)
_cod_data_source_file c9cc00218a2.cif
_cod_data_source_block 160823-Pt-dmdt-rt-1
_cod_database_code 7122941

loop_
_symmetry_equiv_pos_site_id
_symmetry_equiv_pos_as_xyz
1 +X,+Y,+Z
2 -X,-Y,-Z

loop_
_atom_site_label
_atom_site_type_symbol
_atom_site_fract_x
_atom_site_fract_y
_atom_site_fract_z
_atom_site_U_iso_or_equiv
_atom_site_adp_type
_atom_site_occupancy
_atom_site_symmetry_multiplicity
_atom_site_calc_flag
_atom_site_refinement_flags
Pt1 Pt 0.0000 0.0000 0.0000 0.0342(5) Uani 1.0 2 d .
S1 S 0.2612(7) 0.0073(7) 0.1043(4) 0.0308(11) Uani 1.0 2 d .
S2 S -0.2571(7) 0.1108(7) 0.1578(4) 0.0324(11) Uani 1.0 2 d .
S3 S 0.2365(7) 0.1248(8) 0.3487(5) 0.0330(11) Uani 1.0 2 d .
S4 S -0.2311(7) 0.2206(7) 0.3954(5) 0.0328(11) Uani 1.0 2 d .
S5 S 0.2300(7) 0.2728(7) 0.6050(4) 0.0323(11) Uani 1.0 2 d .
S6 S -0.2333(7) 0.3726(8) 0.6475(5) 0.0331(11) Uani 1.0 2 d .
C1 C 0.111(2) 0.094(3) 0.2330(15) 0.030(4) Uiso 1.0 2 d .
C2 C -0.106(3) 0.137(3) 0.2576(17) 0.036(5) Uiso 1.0 2 d .
C3 C 0.004(3) 0.221(3) 0.4499(13) 0.026(4) Uiso 1.0 2 d .
C4 C 0.001(3) 0.278(3) 0.5564(13) 0.025(4) Uiso 1.0 2 d .
C5 C 0.102(3) 0.359(3) 0.742(2) 0.038(5) Uiso 1.0 2 d .
C6 C -0.112(3) 0.412(3) 0.7603(18) 0.034(5) Uiso 1.0 2 d .
C7 C 0.241(5) 0.377(4) 0.814(3) 0.060(7) Uiso 1.0 2 d .
C8 C -0.265(5) 0.487(4) 0.859(3) 0.054(6) Uiso 1.0 2 d .
H1 H 0.2100 0.3155 0.8873 0.0716 Uiso 1.0 2 calc R
H2 H 0.2240 0.5035 0.8268 0.0716 Uiso 1.0 2 calc R
H3 H 0.3842 0.3241 0.7764 0.0716 Uiso 1.0 2 calc R
H4 H -0.2419 0.6004 0.8774 0.0654 Uiso 1.0 2 calc R
H5 H -0.2521 0.4044 0.9245 0.0654 Uiso 1.0 2 calc R
H6 H -0.4055 0.5080 0.8409 0.0654 Uiso 1.0 2 calc R

loop_
_atom_site_aniso_label
_atom_site_aniso_U_11
_atom_site_aniso_U_22
_atom_site_aniso_U_33
_atom_site_aniso_U_12
_atom_site_aniso_U_13
_atom_site_aniso_U_23
Pt1 0.0329(7) 0.0434(8) 0.0247(7) -0.0070(5) -0.0021(4) -0.0089(5)
S1 0.027(3) 0.040(3) 0.024(3) -0.0038(19) -0.0023(17) -0.0121(19)
S2 0.023(2) 0.046(3) 0.025(3) -0.0020(19) -0.0024(17) -0.013(2)
S3 0.025(3) 0.050(3) 0.025(3) -0.009(2) -0.0015(17) -0.011(2)
S4 0.021(2) 0.048(3) 0.029(3) -0.007(2) -0.0010(17) -0.017(2)
S5 0.027(3) 0.047(3) 0.023(3) -0.008(2) -0.0016(17) -0.010(2)
S6 0.024(3) 0.049(3) 0.024(3) -0.003(2) -0.0021(17) -0.013(2)

loop_
_atom_type_symbol
_atom_type_description
_atom_type_scat_dispersion_real
_atom_type_scat_dispersion_imag
_atom_type_scat_source
C C 0.0033 0.0016
;
International Tables for Crystallography
(1992, Vol. C, Tables 4.2.6.8 and 6.1.1.4)
;
H H 0.0000 0.0000
;
International Tables for Crystallography
(1992, Vol. C, Table 6.1.1.4)
;
Pt Pt -1.7033 8.3905
;
International Tables for Crystallography
(1992, Vol. C, Tables 4.2.6.8 and 6.1.1.4)
;
S S 0.1246 0.1234
;
International Tables for Crystallography
(1992, Vol. C, Tables 4.2.6.8 and 6.1.1.4)
;

loop_
_geom_angle_atom_site_label_1
_geom_angle_atom_site_label_2
_geom_angle_atom_site_label_3
_geom_angle
_geom_angle_publ_flag
_geom_angle_site_symmetry_1
_geom_angle_site_symmetry_3
S1 Pt1 S1 180.0(3) yes . 2_555
S1 Pt1 S2 90.28(17) yes . .
S1 Pt1 S2 89.72(17) yes . 2_555
S1 Pt1 S2 89.72(17) yes 2_555 .
S1 Pt1 S2 90.28(17) yes 2_555 2_555
S2 Pt1 S2 180.0(3) yes . 2_555
Pt1 S1 C1 100.9(6) yes . .
Pt1 S2 C2 101.7(6) yes . .
C1 S3 C3 97.7(8) yes . .
C2 S4 C3 97.2(8) yes . .
C4 S5 C5 95.0(8) yes . .
C4 S6 C6 94.9(9) yes . .
S1 C1 S3 119.8(8) yes . .
S1 C1 C2 124.8(15) yes . .
S3 C1 C2 115.3(14) yes . .
S2 C2 S4 119.7(8) yes . .
S2 C2 C1 122.3(15) yes . .
S4 C2 C1 118.0(16) yes . .
S3 C3 S4 111.5(9) yes . .
S3 C3 C4 124.9(15) yes . .
S4 C3 C4 123.6(13) yes . .
S5 C4 S6 116.7(10) yes . .
S5 C4 C3 121.8(13) yes . .
S6 C4 C3 121.4(15) yes . .
S5 C5 C6 116.5(18) yes . .
S5 C5 C7 113.5(15) yes . .
C6 C5 C7 130(3) yes . .
S6 C6 C5 116.7(16) yes . .
S6 C6 C8 111.4(16) yes . .
C5 C6 C8 132(3) yes . .
C5 C7 H1 109.466 no . .
C5 C7 H2 109.474 no . .
C5 C7 H3 109.467 no . .
H1 C7 H2 109.472 no . .
H1 C7 H3 109.473 no . .
H2 C7 H3 109.477 no . .
C6 C8 H4 109.469 no . .
C6 C8 H5 109.475 no . .
C6 C8 H6 109.469 no . .
H4 C8 H5 109.475 no . .
H4 C8 H6 109.468 no . .
H5 C8 H6 109.470 no . .

loop_
_geom_bond_atom_site_label_1
_geom_bond_atom_site_label_2
_geom_bond_distance
_geom_bond_publ_flag
_geom_bond_site_symmetry_2
Pt1 S1 2.308(6) yes .
Pt1 S1 2.308(6) yes 2_555
Pt1 S2 2.293(5) yes .
Pt1 S2 2.293(5) yes 2_555
S1 C1 1.700(16) yes .
S2 C2 1.72(2) yes .
S3 C1 1.770(19) yes .
S3 C3 1.771(16) yes .
S4 C2 1.738(19) yes .
S4 C3 1.79(2) yes .
S5 C4 1.70(2) yes .
S5 C5 1.75(2) yes .
S6 C4 1.720(16) yes .
S6 C6 1.74(3) yes .
C1 C2 1.369(19) yes .
C3 C4 1.34(3) yes .
C5 C6 1.35(3) yes .
C5 C7 1.38(4) yes .
C6 C8 1.42(3) yes .
C7 H1 0.960 no .
C7 H2 0.960 no .
C7 H3 0.960 no .
C8 H4 0.960 no .
C8 H5 0.960 no .
C8 H6 0.960 no .

loop_
_geom_contact_atom_site_label_1
_geom_contact_atom_site_label_2
_geom_contact_distance
_geom_contact_publ_flag
_geom_contact_site_symmetry_2
Pt1 C1 3.115(19) no 2_555
Pt1 C2 3.13(2) no 2_555
S3 S5 3.249(8) no .
S4 S6 3.224(8) no .
C7 C8 3.18(4) no .
S1 S1 3.581(6) no 2_655
C3 C3 3.49(3) no 2_556
C4 C4 3.54(3) no 2_566
S5 H1 3.2985 no .
S5 H2 3.2089 no .
S5 H3 2.5037 no .
S6 H4 3.2706 no .
S6 H5 3.2255 no .
S6 H6 2.4819 no .
C5 H4 2.8092 no .
C5 H5 2.8095 no .
C5 H6 3.2605 no .
C6 H1 2.7439 no .
C6 H2 2.7546 no .
C6 H3 3.2215 no .
C7 H4 3.1801 no .
C7 H5 3.2294 no .
C8 H1 3.1528 no .
C8 H2 3.2232 no .
H1 H4 3.2275 no .
H1 H5 2.9106 no .
H2 H4 2.9317 no .
H2 H5 3.3967 no .
Pt1 H1 3.1640 no 1_554
Pt1 H1 3.1640 no 2_556
Pt1 H5 3.2509 no 1_554
Pt1 H5 3.2509 no 2_556
S1 H1 3.3312 no 1_554
S1 H3 3.3919 no 2_656
S1 H4 2.9761 no 2_566
S1 H5 3.1909 no 2_556
S2 H1 3.2474 no 2_556
S2 H2 3.0201 no 2_566
S2 H4 3.5543 no 2_466
S2 H5 3.3965 no 1_554
S2 H6 3.1714 no 2_466
S3 H4 3.2475 no 2_566
S4 H2 3.2184 no 2_566
S6 H3 2.7847 no 1_455
C1 H2 3.4054 no 2_566
C1 H4 2.8323 no 2_566
C2 H2 2.8053 no 2_566
C2 H4 3.5103 no 2_566
C6 H3 3.5312 no 1_455
C7 H5 3.5935 no 2_567
C7 H6 2.8486 no 1_655
C8 H1 3.5266 no 2_567
C8 H2 3.4407 no 1_455
C8 H3 3.2157 no 1_455
H1 Pt1 3.1640 no 1_556
H1 S1 3.3312 no 1_556
H1 S2 3.2474 no 2_556
H1 C8 3.5266 no 2_567
H1 H4 2.9135 no 2_567
H1 H5 3.2570 no 2_567
H1 H6 3.1954 no 1_655
H2 S2 3.0201 no 2_566
H2 S4 3.2184 no 2_566
H2 C1 3.4054 no 2_566
H2 C2 2.8053 no 2_566
H2 C8 3.4407 no 1_655
H2 H4 3.4970 no 2_567
H2 H5 3.0759 no 2_567
H2 H6 2.4987 no 1_655
H3 S1 3.3919 no 2_656
H3 S6 2.7847 no 1_655
H3 C6 3.5312 no 1_655
H3 C8 3.2157 no 1_655
H3 H5 3.4100 no 1_655
H3 H6 2.4519 no 1_655
H4 S1 2.9761 no 2_566
H4 S2 3.5543 no 2_466
H4 S3 3.2475 no 2_566
H4 C1 2.8323 no 2_566
H4 C2 3.5103 no 2_566
H4 H1 2.9135 no 2_567
H4 H2 3.4970 no 2_567
H5 Pt1 3.2509 no 1_556
H5 S1 3.1909 no 2_556
H5 S2 3.3965 no 1_556
H5 C7 3.5935 no 2_567
H5 H1 3.2570 no 2_567
H5 H2 3.0759 no 2_567
H5 H3 3.4100 no 1_455
H5 H5 3.4145 no 2_467
H5 H6 3.1849 no 2_467
H6 S2 3.1714 no 2_466
H6 C7 2.8486 no 1_455
H6 H1 3.1954 no 1_455
H6 H2 2.4987 no 1_455
H6 H3 2.4519 no 1_455
H6 H5 3.1849 no 2_467

loop_
_geom_torsion_atom_site_label_1
_geom_torsion_atom_site_label_2
_geom_torsion_atom_site_label_3
_geom_torsion_atom_site_label_4
_geom_torsion
_geom_torsion_publ_flag
_geom_torsion_site_symmetry_1
_geom_torsion_site_symmetry_3
_geom_torsion_site_symmetry_4
S1 Pt1 S2 C2 1.1(3) no . . .
S2 Pt1 S1 C1 -1.3(3) no . . .
S1 Pt1 S2 C2 178.9(3) no . 2_555 2_555
S2 Pt1 S1 C1 178.7(3) no 2_555 . .
S1 Pt1 S2 C2 -178.9(3) no 2_555 . .
S2 Pt1 S1 C1 -178.7(3) no . 2_555 2_555
S1 Pt1 S2 C2 -1.1(3) no 2_555 2_555 2_555
S2 Pt1 S1 C1 1.3(3) no 2_555 2_555 2_555
Pt1 S1 C1 S3 179.0(10) no . . .
Pt1 S1 C1 C2 1.4(15) no . . .
Pt1 S2 C2 S4 179.9(11) no . . .
Pt1 S2 C2 C1 -0.6(17) no . . .
C1 S3 C3 S4 5.1(11) no . . .
C1 S3 C3 C4 -178.3(14) no . . .
C3 S3 C1 S1 178.3(12) no . . .
C3 S3 C1 C2 -3.9(14) no . . .
C2 S4 C3 S3 -4.6(12) no . . .
C2 S4 C3 C4 178.8(14) no . . .
C3 S4 C2 S2 -178.4(13) no . . .
C3 S4 C2 C1 2.1(16) no . . .
C4 S5 C5 C6 -5.1(16) no . . .
C4 S5 C5 C7 179.7(14) no . . .
C5 S5 C4 S6 4.8(13) no . . .
C5 S5 C4 C3 -179.2(14) no . . .
C4 S6 C6 C5 -0.4(15) no . . .
C4 S6 C6 C8 -177.7(13) no . . .
C6 S6 C4 S5 -3.2(12) no . . .
C6 S6 C4 C3 -179.2(14) no . . .
S1 C1 C2 S2 -1(3) no . . .
S1 C1 C2 S4 178.9(11) no . . .
S3 C1 C2 S2 -178.2(12) no . . .
S3 C1 C2 S4 1(3) no . . .
S3 C3 C4 S5 3(3) no . . .
S3 C3 C4 S6 178.9(10) no . . .
S4 C3 C4 S5 179.3(10) no . . .
S4 C3 C4 S6 -5(3) no . . .
S5 C5 C6 S6 4(3) no . . .
S5 C5 C6 C8 -179.6(16) no . . .
C7 C5 C6 S6 178(3) no . . .
C7 C5 C6 C8 -5(4) no . . .
